data_7251205
loop_
_publ_author_name
'Uran, Erik'
'Lozin\<sek, Matic'

_publ_section_title
;
 Hydrogen-bonded salt cocrystals of xenon difluoride and protonated
 perfluoroamides
;
_journal_name_full CrystEngComm
_journal_paper_doi 10.1039/D5CE00956A
_journal_year 2025
_chemical_formula_moiety 'As F6, C2 H3 F3 N O'
_chemical_formula_sum 'C2 H3 As F9 N O'
_chemical_formula_weight 302.97
_space_group_crystal_system monoclinic
_space_group_IT_number 14
_space_group_name_Hall '-P 2ybc'
_space_group_name_H-M_alt 'P 1 21/c 1'
_atom_sites_solution_hydrogens difmap
_atom_sites_solution_primary iterative
_audit_creation_date 2025-08-27
_audit_creation_method
;
Olex2 1.5
(compiled 2025.07.13 svn.rb7424aed for OlexSys, GUI svn.r7314)
;
_audit_update_record
;
2025-10-03 deposited with the CCDC.	2025-11-03 downloaded from the CCDC.
;
_cell_angle_alpha 90
_cell_angle_beta 98.6498(18)
_cell_angle_gamma 90
_cell_formula_units_Z 8
_cell_length_a 9.81910(18)
_cell_length_b 7.90095(13)
_cell_length_c 20.5015(4)
_cell_measurement_reflns_used 30480
_cell_measurement_temperature 100.00(11)
_cell_measurement_theta_max 29.7620
_cell_measurement_theta_min 2.1040
_cell_volume 1572.42(5)
_computing_cell_refinement 'CrysAlisPro 1.171.43.144a (Rigaku OD, 2024)'
_computing_data_collection 'CrysAlisPro system (CCD 43.119a 64-bit (release 08-04-2024))'
_computing_data_reduction 'CrysAlisPro 1.171.43.144a (Rigaku OD, 2024)'
_computing_molecular_graphics 'Olex2 1.5 (Dolomanov et al., 2009)'
_computing_publication_material 'Olex2 1.5 (Dolomanov et al., 2009)'
_computing_structure_refinement 'SHELXL 2019/3 (Sheldrick, 2015)'
_computing_structure_solution 'olex2.solve 1.5 (Bourhis et al., 2015)'
_diffrn_ambient_environment N~2~
_diffrn_ambient_temperature 100.00(11)
_diffrn_detector 'Hybrid Pixel Array Detector'
_diffrn_detector_area_resol_mean 13.3333
_diffrn_detector_type 'Eiger2 R CdTe 1M'
_diffrn_measured_fraction_theta_full 0.999
_diffrn_measured_fraction_theta_max 0.898
_diffrn_measurement_details
;
List of Runs (angles in degrees, time in seconds):

  # Type    Start    End  Width  t~exp~   \w     \q     \k     \f   Frames
#--------------------------------------------------------------------------
  1  \w     34.00  64.00   0.50   35.00    --   -0.51  41.00-131.19   60
  2  \w    -17.00  28.00   0.50   35.00    --   -0.51  64.00 140.64   90
  3  \w    -17.00  40.00   0.50   35.00    --   -0.51  64.00   7.74  114
  4  \w    -14.00  58.00   0.50   35.00    --   -0.51  58.00 -30.46  144
  5  \w     -7.00  27.00   0.50   35.00    --   -0.51  42.00 -52.17   68
  6  \w    -25.00  21.00   0.50   35.00    --   -0.51 -77.00 -60.00   92
  7  \w    -51.00  21.00   0.50   35.00    --   -0.51 -77.00-120.00  144
  8  \w    -22.00  56.00   0.50   35.00    --   -0.51  77.00  30.00  156
  9  \w    -49.00  21.00   0.50   35.00    --   -0.51 -77.00  60.00  140
 10  \w     -7.00  22.00   0.50   35.00    --   -0.51  42.00-110.61   58
 11  \w     36.00  66.00   0.50   35.00    --   -0.51  42.00-110.61   60
 12  \w    -60.00   6.00   0.50   35.00    --   -0.51 -41.00 126.62  132
 13  \w    -33.00  21.00   0.50   35.00    --   -0.51 -77.00-180.00  108
 14  \w     -7.00  27.00   0.50   35.00    --   -0.51  41.00-131.19   68
;
_diffrn_measurement_device 'four-circle diffractometer'
_diffrn_measurement_device_type 'Rigaku OD, XtaLAB Synergy-S, Dualflex, Eiger2 R CdTe 1M'
_diffrn_measurement_method '\w scans'
_diffrn_orient_matrix_type 'CrysAlisPro convention (1999,Acta A55,543-557)'
_diffrn_orient_matrix_UB_11 -0.0252806000
_diffrn_orient_matrix_UB_12 0.0613494000
_diffrn_orient_matrix_UB_13 -0.0083151000
_diffrn_orient_matrix_UB_21 0.0056705000
_diffrn_orient_matrix_UB_22 0.0219292000
_diffrn_orient_matrix_UB_23 0.0262151000
_diffrn_orient_matrix_UB_31 0.0514658000
_diffrn_orient_matrix_UB_32 0.0277364000
_diffrn_orient_matrix_UB_33 -0.0023293000
_diffrn_radiation_monochromator mirror
_diffrn_radiation_probe x-ray
_diffrn_radiation_type 'Ag K\a'
_diffrn_radiation_wavelength 0.56087
_diffrn_reflns_av_R_equivalents 0.0499
_diffrn_reflns_av_unetI/netI 0.0288
_diffrn_reflns_Laue_measured_fraction_full 0.999
_diffrn_reflns_Laue_measured_fraction_max 0.898
_diffrn_reflns_limit_h_max 17
_diffrn_reflns_limit_h_min -16
_diffrn_reflns_limit_k_max 14
_diffrn_reflns_limit_k_min -13
_diffrn_reflns_limit_l_max 36
_diffrn_reflns_limit_l_min -35
_diffrn_reflns_number 80745
_diffrn_reflns_point_group_measured_fraction_full 0.999
_diffrn_reflns_point_group_measured_fraction_max 0.898
_diffrn_reflns_theta_full 19.665
_diffrn_reflns_theta_max 30.045
_diffrn_reflns_theta_min 2.113
_diffrn_source 'micro-focus sealed X-ray tube'
_diffrn_source_type 'PhotonJet (Ag) X-ray Source'
_exptl_absorpt_coefficient_mu 2.354
_exptl_absorpt_correction_T_max 1.000
_exptl_absorpt_correction_T_min 0.845
_exptl_absorpt_correction_type gaussian
_exptl_absorpt_process_details
;
CrysAlisPro 1.171.43.144a (Rigaku Oxford Diffraction, 2024)
Numerical absorption correction based on gaussian integration over
a multifaceted crystal model
Empirical absorption correction using spherical harmonics,
implemented in SCALE3 ABSPACK scaling algorithm.
;
_exptl_crystal_colour 'clear colourless'
_exptl_crystal_colour_primary colourless
_exptl_crystal_density_diffrn 2.560
_exptl_crystal_description irregular
_exptl_crystal_F_000 1152
_exptl_crystal_size_max 0.11
_exptl_crystal_size_mid 0.08
_exptl_crystal_size_min 0.06
_refine_diff_density_max 0.880
_refine_diff_density_min -0.725
_refine_diff_density_rms 0.120
_refine_ls_extinction_method none
_refine_ls_goodness_of_fit_ref 1.033
_refine_ls_hydrogen_treatment refall
_refine_ls_matrix_type full
_refine_ls_number_parameters 277
_refine_ls_number_reflns 8411
_refine_ls_number_restraints 0
_refine_ls_restrained_S_all 1.033
_refine_ls_R_factor_all 0.0533
_refine_ls_R_factor_gt 0.0327
_refine_ls_shift/su_max 0.002
_refine_ls_shift/su_mean 0.000
_refine_ls_structure_factor_coef Fsqd
_refine_ls_weighting_details 'w=1/[\s^2^(Fo^2^)+(0.0424P)^2^+0.5963P] where P=(Fo^2^+2Fc^2^)/3'
_refine_ls_weighting_scheme calc
_refine_ls_wR_factor_gt 0.0804
_refine_ls_wR_factor_ref 0.0865
_reflns_Friedel_coverage 0.000
_reflns_number_gt 6219
_reflns_number_total 8411
_reflns_threshold_expression 'I > 2\s(I)'
_cod_data_source_file d5ce00956a2.cif
_cod_data_source_block f3cc(oh)nh2_as_iii_2
_cod_database_code 7251205
_shelx_shelxl_version_number 2019/3
_chemical_oxdiff_formula 'C2 F9 N O As H3 '
_chemical_oxdiff_usercomment '100 K, EU, LT mounting'
_shelx_space_group_comment
;
The symmetry employed for this shelxl refinement is uniquely defined
by the following loop, which should always be used as a source of
symmetry information in preference to the above space-group names.
They are only intended as comments.
;
_shelx_estimated_absorpt_t_max 0.872
_shelx_estimated_absorpt_t_min 0.782
_olex2_refinement_description
;
;
_olex2_exptl_crystal_mounting_method 'MiTeGen loop'
_olex2_submission_special_instructions 'No special instructions were received'
_oxdiff_exptl_absorpt_empirical_details
;
Empirical correction (ABSPACK) includes:
- Absorption correction using spherical harmonics
- Frame scaling
;
_oxdiff_exptl_absorpt_empirical_full_max 1.133
_oxdiff_exptl_absorpt_empirical_full_min 0.887

loop_
_space_group_symop_operation_xyz
'x, y, z'
'-x, y+1/2, -z+1/2'
'-x, -y, -z'
'x, -y-1/2, z-1/2'

loop_
_atom_site_label
_atom_site_type_symbol
_atom_site_fract_x
_atom_site_fract_y
_atom_site_fract_z
_atom_site_U_iso_or_equiv
_atom_site_adp_type
_atom_site_occupancy
_atom_site_site_symmetry_order
_atom_site_calc_flag
_atom_site_refinement_flags_posn
_atom_site_refinement_flags_adp
_atom_site_refinement_flags_occupancy
_atom_site_disorder_assembly
_atom_site_disorder_group
As1 As 0.81604(2) 0.23881(2) 0.29628(2) 0.01759(4) Uani 1 1 d . . . . .
C1 C 0.81659(17) 0.26756(19) 0.50256(8) 0.0207(3) Uani 1 1 d . . . . .
F1 F 0.87769(15) 0.36408(15) 0.61132(6) 0.0378(3) Uani 1 1 d . . . . .
N1 N 0.69724(15) 0.26355(17) 0.46758(7) 0.0213(2) Uani 1 1 d . . . . .
H1A H 0.632(3) 0.242(3) 0.4876(15) 0.036(8) Uiso 1 1 d . . . . .
H1B H 0.692(3) 0.281(3) 0.4261(14) 0.028(6) Uiso 1 1 d . . . . .
O1 O 0.93170(13) 0.3026(2) 0.48334(7) 0.0282(3) Uani 1 1 d . . . . .
H1 H 0.931(3) 0.317(4) 0.4413(15) 0.049(8) Uiso 1 1 d . . . . .
As2 As 0.31655(2) 0.25486(2) 0.53261(2) 0.01699(4) Uani 1 1 d . . . . .
C2 C 0.83181(19) 0.2283(2) 0.57704(8) 0.0245(3) Uani 1 1 d . . . . .
F3 F 0.92275(13) 0.10591(15) 0.59249(6) 0.0338(3) Uani 1 1 d . . . . .
N2 N 0.18704(15) 0.25224(18) 0.21658(7) 0.0219(2) Uani 1 1 d . . . . .
H2A H 0.173(3) 0.263(3) 0.1717(14) 0.029(7) Uiso 1 1 d . . . . .
H2B H 0.130(3) 0.224(3) 0.2377(13) 0.024(6) Uiso 1 1 d . . . . .
O2 O 0.41894(13) 0.30199(18) 0.22200(6) 0.0252(2) Uani 1 1 d . . . . .
H2 H 0.394(3) 0.320(4) 0.1816(15) 0.049(8) Uiso 1 1 d . . . . .
C3 C 0.31058(16) 0.26572(19) 0.24687(8) 0.0193(2) Uani 1 1 d . . . . .
F2 F 0.71218(13) 0.1811(2) 0.59289(6) 0.0391(3) Uani 1 1 d . . . . .
C4 C 0.33969(17) 0.2341(2) 0.32165(8) 0.0213(3) Uani 1 1 d . . . . .
F4 F 0.39936(12) 0.36896(14) 0.35182(5) 0.0277(2) Uani 1 1 d . . . . .
F6 F 0.42439(12) 0.10342(16) 0.33355(6) 0.0323(2) Uani 1 1 d . . . . .
F5 F 0.22391(11) 0.20075(16) 0.34482(5) 0.0278(2) Uani 1 1 d . . . . .
F12 F 0.93160(11) 0.34771(14) 0.35510(6) 0.0273(2) Uani 1 1 d . . . . .
F10 F 0.68426(11) 0.34142(14) 0.32724(6) 0.0282(2) Uani 1 1 d . . . . .
F11 F 0.81092(11) 0.08186(13) 0.35425(5) 0.0267(2) Uani 1 1 d . . . . .
F9 F 0.95260(11) 0.13791(14) 0.26920(6) 0.0277(2) Uani 1 1 d . . . . .
F8 F 0.82595(14) 0.39867(14) 0.24140(6) 0.0336(3) Uani 1 1 d . . . . .
F7 F 0.70267(11) 0.12966(13) 0.24063(5) 0.0262(2) Uani 1 1 d . . . . .
F15 F 0.43756(12) 0.40686(14) 0.55732(6) 0.0335(3) Uani 1 1 d . . . . .
F17 F 0.21263(12) 0.33841(15) 0.58576(5) 0.0294(2) Uani 1 1 d . . . . .
F18 F 0.39467(11) 0.12686(13) 0.59767(5) 0.02418(19) Uani 1 1 d . . . . .
F16 F 0.42480(11) 0.16785(15) 0.48282(5) 0.0286(2) Uani 1 1 d . . . . .
F14 F 0.23887(11) 0.38169(13) 0.47066(5) 0.0258(2) Uani 1 1 d . . . . .
F13 F 0.19982(11) 0.09781(13) 0.51063(6) 0.0285(2) Uani 1 1 d . . . . .

loop_
_atom_site_aniso_label
_atom_site_aniso_U_11
_atom_site_aniso_U_22
_atom_site_aniso_U_33
_atom_site_aniso_U_23
_atom_site_aniso_U_13
_atom_site_aniso_U_12
As1 0.01872(7) 0.01630(7) 0.01855(7) -0.00035(5) 0.00541(5) -0.00163(5)
C1 0.0220(6) 0.0204(6) 0.0193(6) -0.0018(5) 0.0021(5) 0.0012(5)
F1 0.0623(8) 0.0268(5) 0.0215(5) -0.0035(4) -0.0026(5) -0.0018(5)
N1 0.0213(6) 0.0238(6) 0.0187(6) -0.0003(5) 0.0027(4) 0.0019(5)
O1 0.0219(5) 0.0385(7) 0.0241(6) 0.0006(5) 0.0035(5) -0.0025(5)
As2 0.01959(7) 0.01603(7) 0.01580(7) 0.00020(5) 0.00415(5) 0.00118(5)
C2 0.0283(7) 0.0256(7) 0.0189(6) 0.0015(5) 0.0009(6) 0.0018(6)
F3 0.0404(6) 0.0293(5) 0.0293(6) 0.0052(4) -0.0027(5) 0.0085(5)
N2 0.0218(6) 0.0252(6) 0.0190(6) 0.0024(4) 0.0040(5) -0.0033(5)
O2 0.0215(5) 0.0352(6) 0.0199(5) 0.0015(5) 0.0063(4) -0.0021(5)
C3 0.0214(6) 0.0193(6) 0.0177(6) 0.0006(5) 0.0050(5) 0.0013(5)
F2 0.0320(6) 0.0621(9) 0.0240(5) 0.0087(5) 0.0073(5) -0.0026(6)
C4 0.0231(7) 0.0236(6) 0.0174(6) 0.0016(5) 0.0040(5) 0.0017(5)
F4 0.0312(5) 0.0313(5) 0.0201(4) -0.0026(4) 0.0017(4) -0.0061(4)
F6 0.0361(6) 0.0328(6) 0.0274(5) 0.0073(4) 0.0026(5) 0.0121(5)
F5 0.0263(5) 0.0395(6) 0.0186(4) 0.0007(4) 0.0073(4) -0.0054(4)
F12 0.0255(5) 0.0311(5) 0.0254(5) -0.0064(4) 0.0040(4) -0.0076(4)
F10 0.0242(5) 0.0314(5) 0.0294(5) -0.0065(4) 0.0055(4) 0.0070(4)
F11 0.0348(5) 0.0232(4) 0.0240(5) 0.0054(4) 0.0102(4) -0.0014(4)
F9 0.0226(4) 0.0328(5) 0.0300(5) -0.0050(4) 0.0116(4) 0.0013(4)
F8 0.0543(7) 0.0215(4) 0.0259(5) 0.0063(4) 0.0086(5) -0.0048(5)
F7 0.0248(5) 0.0269(5) 0.0261(5) -0.0060(4) 0.0014(4) -0.0038(4)
F15 0.0325(6) 0.0246(5) 0.0401(7) 0.0014(4) -0.0048(5) -0.0082(4)
F17 0.0355(5) 0.0337(5) 0.0210(5) -0.0011(4) 0.0108(4) 0.0131(4)
F18 0.0287(5) 0.0249(4) 0.0192(4) 0.0048(3) 0.0044(4) 0.0062(4)
F16 0.0300(5) 0.0356(6) 0.0227(5) 0.0012(4) 0.0117(4) 0.0099(4)
F14 0.0332(5) 0.0239(4) 0.0197(4) 0.0043(3) 0.0022(4) 0.0066(4)
F13 0.0264(5) 0.0211(4) 0.0367(6) -0.0013(4) 0.0006(4) -0.0039(4)

loop_
_atom_type_symbol
_atom_type_description
_atom_type_scat_dispersion_real
_atom_type_scat_dispersion_imag
_atom_type_scat_source
C C 0.0015 0.0009 'International Tables Vol C Tables 4.2.6.8 and 6.1.1.4'
H H 0.0000 0.0000 'International Tables Vol C Tables 4.2.6.8 and 6.1.1.4'
As As 0.2758 1.3314 'International Tables Vol C Tables 4.2.6.8 and 6.1.1.4'
F F 0.0096 0.0061 'International Tables Vol C Tables 4.2.6.8 and 6.1.1.4'
N N 0.0030 0.0019 'International Tables Vol C Tables 4.2.6.8 and 6.1.1.4'
O O 0.0056 0.0036 'International Tables Vol C Tables 4.2.6.8 and 6.1.1.4'

loop_
_exptl_crystal_face_index_h
_exptl_crystal_face_index_k
_exptl_crystal_face_index_l
_exptl_crystal_face_perp_dist
-8 -1 -30 0.0297
13 5 -25 0.0467
5 -9 25 0.0335
17 3 0 0.0467
11 5 23 0.0271
9 2 -33 0.0496
-8 -4 -28 0.0324
-16 -6 6 0.0400
-7 -1 35 0.0542
-15 4 -9 0.0336
0 -11 21 0.0250
13 -6 14 0.0501
-9 9 -18 0.0319
-15 7 6 0.0327
-7 13 1 0.0362
7 -10 -22 0.0515
-3 -7 -30 0.0412
13 1 -28 0.0534

loop_
_geom_angle_atom_site_label_1
_geom_angle_atom_site_label_2
_geom_angle_atom_site_label_3
_geom_angle
_geom_angle_site_symmetry_1
_geom_angle_site_symmetry_3
_geom_angle_publ_flag
F10 As1 F12 87.71(5) . . ?
F11 As1 F12 87.80(5) . . ?
F11 As1 F10 89.03(5) . . ?
F9 As1 F12 89.66(5) . . ?
F9 As1 F10 177.11(5) . . ?
F9 As1 F11 89.66(5) . . ?
F8 As1 F12 89.72(6) . . ?
F8 As1 F10 90.86(6) . . ?
F8 As1 F11 177.52(6) . . ?
F8 As1 F9 90.33(6) . . ?
F7 As1 F12 178.55(5) . . ?
F7 As1 F10 91.92(5) . . ?
F7 As1 F11 90.79(5) . . ?
F7 As1 F9 90.68(5) . . ?
F7 As1 F8 91.69(6) . . ?
N1 C1 O1 127.51(16) . . ?
N1 C1 C2 119.61(16) . . ?
O1 C1 C2 112.88(15) . . ?
C1 N1 H1A 116(2) . . ?
C1 N1 H1B 117.7(18) . . ?
H1A N1 H1B 126(3) . . ?
C1 O1 H1 116.9(19) . . ?
F15 As2 F17 89.70(6) . . ?
F15 As2 F18 88.55(5) . . ?
F15 As2 F16 89.58(6) . . ?
F17 As2 F18 88.45(5) . . ?
F16 As2 F17 177.36(5) . . ?
F16 As2 F18 88.99(5) . . ?
F14 As2 F15 91.20(6) . . ?
F14 As2 F17 90.27(5) . . ?
F14 As2 F18 178.70(5) . . ?
F14 As2 F16 92.29(5) . . ?
F13 As2 F15 177.46(6) . . ?
F13 As2 F17 90.43(6) . . ?
F13 As2 F18 88.92(5) . . ?
F13 As2 F16 90.18(6) . . ?
F13 As2 F14 91.33(5) . . ?
F1 C2 C1 109.68(14) . . ?
F3 C2 C1 110.22(15) . . ?
F3 C2 F1 107.58(15) . . ?
F2 C2 C1 110.08(14) . . ?
F2 C2 F1 110.05(16) . . ?
F2 C2 F3 109.20(15) . . ?
H2A N2 H2B 124(3) . . ?
C3 N2 H2A 118.2(17) . . ?
C3 N2 H2B 117.2(19) . . ?
C3 O2 H2 107(2) . . ?
N2 C3 C4 119.37(15) . . ?
O2 C3 N2 127.50(15) . . ?
O2 C3 C4 113.13(14) . . ?
F4 C4 C3 109.77(13) . . ?
F4 C4 F6 108.64(14) . . ?
F6 C4 C3 109.13(13) . . ?
F5 C4 C3 110.46(14) . . ?
F5 C4 F4 109.66(13) . . ?
F5 C4 F6 109.15(14) . . ?

loop_
_geom_bond_atom_site_label_1
_geom_bond_atom_site_label_2
_geom_bond_distance
_geom_bond_site_symmetry_2
_geom_bond_publ_flag
As1 F12 1.7524(10) . ?
As1 F10 1.7267(10) . ?
As1 F11 1.7237(10) . ?
As1 F9 1.7221(10) . ?
As1 F8 1.7040(11) . ?
As1 F7 1.7036(10) . ?
C1 N1 1.279(2) . ?
C1 O1 1.282(2) . ?
C1 C2 1.543(2) . ?
F1 C2 1.324(2) . ?
N1 H1A 0.83(3) . ?
N1 H1B 0.86(3) . ?
O1 H1 0.87(3) . ?
As2 F15 1.7116(11) . ?
As2 F17 1.7317(10) . ?
As2 F18 1.7557(10) . ?
As2 F16 1.7235(10) . ?
As2 F14 1.7052(10) . ?
As2 F13 1.7033(10) . ?
C2 F3 1.322(2) . ?
C2 F2 1.319(2) . ?
N2 H2A 0.91(3) . ?
N2 H2B 0.79(3) . ?
N2 C3 1.281(2) . ?
O2 H2 0.84(3) . ?
O2 C3 1.2795(19) . ?
C3 C4 1.537(2) . ?
C4 F4 1.3236(19) . ?
C4 F6 1.3253(19) . ?
C4 F5 1.3229(19) . ?

loop_
_geom_hbond_atom_site_label_D
_geom_hbond_atom_site_label_H
_geom_hbond_atom_site_label_A
_geom_hbond_distance_DH
_geom_hbond_distance_HA
_geom_hbond_distance_DA
_geom_hbond_angle_DHA
_geom_hbond_site_symmetry_A
_geom_hbond_publ_flag
N1 H1A F16 0.83(3) 2.10(3) 2.8420(18) 148(3) . yes
N1 H1B F10 0.86(3) 2.07(3) 2.9262(19) 176(2) . yes
N1 H1B F11 0.86(3) 2.55(3) 3.0797(18) 121(2) . yes
O1 H1 F12 0.87(3) 1.79(3) 2.6530(18) 179(3) . yes
N2 H2A F17 0.91(3) 2.03(3) 2.8236(18) 145(2) 4_565 yes
N2 H2B F9 0.79(3) 2.06(3) 2.8330(17) 165(3) 1_455 yes
O2 H2 F18 0.84(3) 1.77(3) 2.5860(16) 163(3) 4_565 yes

loop_
_geom_torsion_atom_site_label_1
_geom_torsion_atom_site_label_2
_geom_torsion_atom_site_label_3
_geom_torsion_atom_site_label_4
_geom_torsion
_geom_torsion_site_symmetry_1
_geom_torsion_site_symmetry_2
_geom_torsion_site_symmetry_3
_geom_torsion_site_symmetry_4
_geom_torsion_publ_flag
N1 C1 C2 F1 -116.18(17) . . . . ?
N1 C1 C2 F3 125.56(16) . . . . ?
N1 C1 C2 F2 5.0(2) . . . . ?
O1 C1 C2 F1 63.4(2) . . . . ?
O1 C1 C2 F3 -54.8(2) . . . . ?
O1 C1 C2 F2 -175.34(15) . . . . ?
N2 C3 C4 F4 -123.09(16) . . . . ?
N2 C3 C4 F6 117.95(16) . . . . ?
N2 C3 C4 F5 -2.0(2) . . . . ?
O2 C3 C4 F4 57.66(18) . . . . ?
O2 C3 C4 F6 -61.30(18) . . . . ?
O2 C3 C4 F5 178.70(13) . . . . ?

loop_
_exptl_oxdiff_crystal_face_indexfrac_h
_exptl_oxdiff_crystal_face_indexfrac_k
_exptl_oxdiff_crystal_face_indexfrac_l
_exptl_oxdiff_crystal_face_x
_exptl_oxdiff_crystal_face_y
_exptl_oxdiff_crystal_face_z
-7.5752 -0.5892 -30.2724 0.4071 -0.8495 -0.3357
12.6781 5.4101 -24.8401 0.2179 -0.4607 0.8604
5.0291 -8.5316 25.3677 -0.8615 0.5064 -0.0369
17.0440 2.6811 -0.0709 -0.2658 0.1536 0.9517
10.6034 4.7228 22.8803 -0.1686 0.7635 0.6234
9.2180 2.1211 -33.2414 0.1735 -0.7726 0.6107
-8.1619 -4.0164 -27.8143 0.1912 -0.8635 -0.4667
-16.0836 -5.6460 5.9281 0.0109 -0.0596 -0.9982
-7.4948 -1.4303 34.9079 -0.1885 0.8413 -0.5067
-15.4806 3.7525 -9.2619 0.6986 -0.2483 -0.6711
0.0611 -11.4098 21.3333 -0.8789 0.3094 -0.3630
12.9538 -6.4521 13.9402 -0.8392 0.2974 0.4552
-8.7351 9.1059 -18.2874 0.9315 -0.3293 -0.1544
-14.9166 7.4342 5.8493 0.7845 0.2318 -0.5751
-6.6561 13.0661 1.3788 0.9584 0.2849 0.0166
7.1793 -10.3038 -22.1129 -0.6298 -0.7649 0.1352
-2.9947 -6.9823 -29.9218 -0.1039 -0.9545 -0.2781
12.9637 0.9974 -27.9302 -0.0343 -0.6368 0.7599
